data_2300281
loop_
_publ_author_name
'Purwanto, A.'
'Fajar, A.'
'Mugirahardjo, H.'
'Fergus, J. W.'
'Wang, K.'

_publ_section_title
;
 Cation distribution in spinel (Mn,Co,Cr)~3~O~4~ at room temperature
;
_journal_issue 3
_journal_name_full 'Journal of Applied Crystallography'
_journal_page_first 394
_journal_page_last 400
_journal_paper_doi 10.1107/S0021889810008150
_journal_volume 43
_journal_year 2010
_chemical_formula_sum 'Co0.23 Mn0.52 O'
_chemical_formula_weight 58.12
_chemical_name_systematic ' ?'
_space_group_IT_number 141
_symmetry_cell_setting tetragonal
_symmetry_space_group_name_Hall '-I 4bd 2'
_symmetry_space_group_name_H-M 'I 41/a m d :2'
_cell_angle_alpha 90.0
_cell_angle_beta 90.0
_cell_angle_gamma 90.0
_cell_formula_units_Z 16
_cell_length_a 5.7184(10)
_cell_length_b 5.7184
_cell_length_c 9.2079(22)
_cell_volume 301.10(9)
_pd_block_id 2010-01-13T14:34|MN1_5CO1_5O4_phase1|Agus_Purwanto||
_pd_phase_name 'I 41/a m d'
_cod_data_source_file db5075.cif
_cod_data_source_block MN1_5CO1_5O4_phase_1
_cod_depositor_comments
;
The following automatic conversions were performed:
'_geom_angle_publ_flag' value 'N' changed to 'n' according to
'/home/saulius/struct/CIF-dictionaries/cif_core.dic' dictionary named
'cif_core.dic' version 2.4.1 from 2010-06-29 (39
times).

'_geom_bond_publ_flag' value 'N' changed to 'n' according to
'/home/saulius/struct/CIF-dictionaries/cif_core.dic' dictionary named
'cif_core.dic' version 2.4.1 from 2010-06-29 (36 times).

Automatic conversion script
Id: cif_fix_enum 1527 2010-12-29 10:47:43Z saulius 
;
_cod_original_cell_volume 301.09(14)
_cod_original_sg_symbol_H-M 'I 41/a m d'
_cod_database_code 2300281

loop_
_symmetry_equiv_pos_site_id
_symmetry_equiv_pos_as_xyz
1 +x,+y,+z
2 -y+1/4,+x+3/4,+z+1/4
3 -x+1/2,-y,+z+1/2
4 +y+1/4,-x+1/4,+z+3/4
5 -x,+y,+z
6 -y+1/4,-x+3/4,+z+1/4
7 +x+1/2,-y,+z+1/2
8 +y+1/4,+x+1/4,+z+3/4
-1 -x,-y,-z
-2 +y+3/4,-x+1/4,-z+3/4
-3 +x+1/2,+y,-z+1/2
-4 -y+3/4,+x+3/4,-z+1/4
-5 +x,-y,-z
-6 +y+3/4,+x+1/4,-z+3/4
-7 -x+1/2,+y,-z+1/2
-8 -y+3/4,-x+3/4,-z+1/4
101 +x+1/2,+y+1/2,+z+1/2
102 -y+3/4,+x+1/4,+z+3/4
103 -x,-y+1/2,+z
104 +y+3/4,-x+3/4,+z+1/4
105 -x+1/2,+y+1/2,+z+1/2
106 -y+3/4,-x+1/4,+z+3/4
107 +x,-y+1/2,+z
108 +y+3/4,+x+3/4,+z+1/4
-101 -x+1/2,-y+1/2,-z+1/2
-102 +y+1/4,-x+3/4,-z+1/4
-103 +x,+y+1/2,-z
-104 -y+1/4,+x+1/4,-z+3/4
-105 +x+1/2,-y+1/2,-z+1/2
-106 +y+1/4,+x+3/4,-z+1/4
-107 -x,+y+1/2,-z
-108 -y+1/4,-x+1/4,-z+3/4

loop_
_atom_site_type_symbol
_atom_site_label
_atom_site_fract_x
_atom_site_fract_y
_atom_site_fract_z
_atom_site_occupancy
_atom_site_thermal_displace_type
_atom_site_U_iso_or_equiv
_atom_site_symmetry_multiplicity
O- O-2_16 0.0 0.4770(10) 0.2615(6) 1.0 Uiso 0.0100(15) 16
Co Co+3_5 0.0 0.0 0.5 0.042(19) Uiso 0.8(18) 8
Mn Mn+3_5 0.0 0.0 0.5 0.958(19) Uiso 0.005 8
Co Co+2_5 0.0 0.75 0.125 0.830(25) Uiso 0.005 4
Mn Mn+2_5 0.0 0.75 0.125 0.170(25) Uiso 0.004 4

loop_
_atom_type_symbol
_atom_type_number_in_cell
Co 0.337
O- 16.0
Mn 7.663
Mn 0.681
Co 3.319

loop_
_geom_angle_atom_site_label_1
_geom_angle_atom_site_label_2
_geom_angle_atom_site_label_3
_geom_angle
_geom_angle_site_symmetry_1
_geom_angle_site_symmetry_2
_geom_angle_site_symmetry_3
_geom_angle_publ_flag
Co+3_59 O-2_16 Co+3_59 95.34(25) 4_554 . -2_465 n
Co+3_59 O-2_16 Mn+3_55 0.0 4_554 . 4_554 n
Co+3_59 O-2_16 Mn+3_55 95.34(25) 4_554 . -2_455 n
Co+3_59 O-2_16 Co+2_59 119.25(19) 4_554 . 1_555 n
Co+3_59 O-2_16 Mn+2_55 119.25(19) 4_554 . 1_555 n
Co+3_59 O-2_16 Mn+3_55 95.34(25) -2_455 . 4_554 n
Co+3_59 O-2_16 Mn+3_55 0.0 -2_455 . -2_455 n
Co+3_59 O-2_16 Co+2_59 119.25(19) -2_455 . 1_555 n
Co+3_59 O-2_16 Mn+2_55 119.25(19) -2_465 . 1_555 n
Mn+3_55 O-2_16 Mn+3_55 95.34(25) 4_554 . -2_455 n
Mn+3_55 O-2_16 Co+2_59 119.25(19) 4_554 . 1_555 n
Mn+3_55 O-2_16 Mn+2_55 119.25(19) 4_554 . 1_555 n
Mn+3_55 O-2_16 Co+2_59 119.25(19) -2_455 . 1_555 n
Mn+3_55 O-2_16 Mn+2_55 119.25(19) -2_465 . 1_555 n
Co+2_59 O-2_16 Mn+2_55 0.0 1_555 . 1_555 n
O-2_16 Co+3_59 O-2_16 180.0 2_545 . -2_455 n
O-2_16 Co+3_59 O-2_16 84.32(25) 2_545 . 104_333 n
O-2_16 Co+3_59 O-2_16 95.68(25) 2_545 . -104_445 n
O-2_16 Co+3_59 O-2_16 95.68(25) -2_455 . 104_333 n
O-2_16 Co+3_59 O-2_16 84.32(25) -2_455 . -104_445 n
O-2_16 Co+3_59 O-2_16 180.0 104_333 . -104_445 n
O-2_16 Mn+3_55 O-2_16 180.0 2_545 . -2_455 n
O-2_16 Mn+3_55 O-2_16 84.32(25) 2_545 . 104_333 n
O-2_16 Mn+3_55 O-2_16 95.68(25) 2_545 . -104_445 n
O-2_16 Mn+3_55 O-2_16 95.68(25) -2_455 . 104_333 n
O-2_16 Mn+3_55 O-2_16 84.32(25) -2_455 . -104_445 n
O-2_16 Mn+3_55 O-2_16 180.0 104_333 . -104_445 n
O-2_16 Co+2_59 O-2_16 113.15(18) 1_555 . -4_555 n
O-2_16 Co+2_59 O-2_16 102.35(34) 1_555 . 103_353 n
O-2_16 Co+2_59 O-2_16 113.15(18) 1_555 . -102_354 n
O-2_16 Co+2_59 O-2_16 113.15(18) -4_555 . 103_353 n
O-2_16 Co+2_59 O-2_16 102.35(34) -4_555 . -102_354 n
O-2_16 Co+2_59 O-2_16 113.15(18) 103_353 . -102_354 n
O-2_16 Mn+2_55 O-2_16 113.15(18) 1_555 . -4_555 n
O-2_16 Mn+2_55 O-2_16 102.35(34) 1_555 . 103_353 n
O-2_16 Mn+2_55 O-2_16 113.15(18) 1_555 . -102_354 n
O-2_16 Mn+2_55 O-2_16 113.15(18) -4_555 . 103_353 n
O-2_16 Mn+2_55 O-2_16 102.35(34) -4_555 . -102_354 n
O-2_16 Mn+2_55 O-2_16 113.15(18) 103_353 . -102_354 n

loop_
_geom_bond_atom_site_label_1
_geom_bond_atom_site_label_2
_geom_bond_distance
_geom_bond_site_symmetry_1
_geom_bond_site_symmetry_2
_geom_bond_publ_flag
O-2_16 Co+3_59 1.934(4) . 4_554 n
O-2_16 Co+3_59 1.934(4) . -2_455 n
O-2_16 Co+3_59 2.200(6) . 103_555 n
O-2_16 Mn+3_55 1.934(4) . 4_554 n
O-2_16 Mn+3_55 1.934(4) . -2_455 n
O-2_16 Mn+3_55 2.200(6) . 103_555 n
O-2_16 Co+2_59 2.004(5) . 1_555 n
O-2_16 Mn+2_55 2.004(5) . 1_555 n
Co+3_59 O-2_16 1.934(4) . 2_545 n
Co+3_59 O-2_16 1.934(4) . -2_455 n
Co+3_59 O-2_16 2.200(6) . 103_555 n
Co+3_59 O-2_16 1.934(4) . 104_445 n
Co+3_59 O-2_16 2.200(6) . -103_435 n
Co+3_59 O-2_16 1.934(4) . -104_444 n
Co+3_59 Co+3_59 2.8592(5) . 103_545 n
Co+3_59 Co+3_59 2.8592(5) . 103_555 n
Co+3_59 Mn+3_55 2.8592(5) . 103_545 n
Co+3_59 Mn+3_55 2.8592(5) . 103_555 n
Mn+3_55 O-2_16 1.934(4) . 2_545 n
Mn+3_55 O-2_16 1.934(4) . -2_455 n
Mn+3_55 O-2_16 2.200(6) . 103_555 n
Mn+3_55 O-2_16 1.934(4) . 104_445 n
Mn+3_55 O-2_16 2.200(6) . -103_435 n
Mn+3_55 O-2_16 1.934(4) . -104_444 n
Mn+3_55 Co+3_59 2.8592(5) . 103_545 n
Mn+3_55 Co+3_59 2.8592(5) . 103_555 n
Mn+3_55 Mn+3_55 2.8592(5) . 103_545 n
Mn+3_55 Mn+3_55 2.8592(5) . 103_555 n
Co+2_59 O-2_16 2.004(5) . 1_555 n
Co+2_59 O-2_16 2.004(5) . -4_555 n
Co+2_59 O-2_16 2.004(5) . 103_565 n
Co+2_59 O-2_16 2.004(5) . -102_344 n
Mn+2_55 O-2_16 2.004(5) . 1_555 n
Mn+2_55 O-2_16 2.004(5) . -4_555 n
Mn+2_55 O-2_16 2.004(5) . 103_565 n
Mn+2_55 O-2_16 2.004(5) . -102_344 n

loop_
_pd_block_diffractogram_id
2010-01-13T14:34|MN1_5CO1_5O4_H_01|Agus_Purwanto|HRPD
2010-01-13T14:34|MN1_5CO1_5O4_H_02|Agus_Purwanto|XRD
